data_4036213
loop_
_publ_author_name
'Barbon, Stephanie M.'
'Staroverov, Viktor N.'
'Gilroy, Joe B.'

_publ_section_title
;
 Effect of Extended \p Conjugation on the Spectroscopic and
 Electrochemical Properties of Boron Difluoride Formazanate Complexes.
;
_journal_issue 10
_journal_name_full 'The Journal of organic chemistry'
_journal_page_first 5226
_journal_page_last 5235
_journal_paper_doi 10.1021/acs.joc.5b00620
_journal_volume 80
_journal_year 2015
_chemical_formula_sum 'C13.5 H11 B Cl F2 N5 O2'
_chemical_formula_weight 359.53
_space_group_crystal_system monoclinic
_space_group_IT_number 14
_space_group_name_Hall '-P 2yn'
_space_group_name_H-M_alt 'P 1 21/n 1'
_atom_sites_solution_hydrogens geom
_atom_sites_solution_primary dual
_atom_sites_solution_secondary difmap
_audit_creation_method SHELXL-2014/7
_cell_angle_alpha 90
_cell_angle_beta 98.070(13)
_cell_angle_gamma 90
_cell_formula_units_Z 8
_cell_length_a 9.555(8)
_cell_length_b 17.226(11)
_cell_length_c 18.840(14)
_cell_measurement_reflns_used 7809
_cell_measurement_temperature 110
_cell_measurement_theta_max 22.98
_cell_measurement_theta_min 3.08
_cell_volume 3070(4)
_computing_cell_refinement SAINT
_computing_data_collection Apex2
_computing_data_reduction SAINT
_computing_molecular_graphics NRCVAX
_computing_publication_material cif2tables.py
_computing_structure_refinement SHELXL-2014
_computing_structure_solution SHELXT
_diffrn_ambient_temperature 110
_diffrn_detector 'CCD plate'
_diffrn_detector_type 'Bruker Apex2'
_diffrn_measured_fraction_theta_full 0.992
_diffrn_measured_fraction_theta_max 0.992
_diffrn_measurement_device '\k-geometry diffractometer'
_diffrn_measurement_device_type 'Bruker Kappa Axis Apex2'
_diffrn_measurement_method 'phi and omega scans'
_diffrn_radiation_type MoK\a
_diffrn_radiation_wavelength 0.71073
_diffrn_reflns_av_R_equivalents 0.0570
_diffrn_reflns_av_unetI/netI 0.0359
_diffrn_reflns_Laue_measured_fraction_full 0.992
_diffrn_reflns_Laue_measured_fraction_max 0.992
_diffrn_reflns_limit_h_max 10
_diffrn_reflns_limit_h_min -10
_diffrn_reflns_limit_k_max 13
_diffrn_reflns_limit_k_min -19
_diffrn_reflns_limit_l_max 21
_diffrn_reflns_limit_l_min -21
_diffrn_reflns_number 45294
_diffrn_reflns_point_group_measured_fraction_full 0.992
_diffrn_reflns_point_group_measured_fraction_max 0.992
_diffrn_reflns_theta_full 24.014
_diffrn_reflns_theta_max 24.014
_diffrn_reflns_theta_min 2.808
_diffrn_source 'sealed tube'
_exptl_absorpt_coefficient_mu 0.290
_exptl_absorpt_correction_T_max 0.745
_exptl_absorpt_correction_T_min 0.6684
_exptl_absorpt_correction_type multi-scan
_exptl_absorpt_process_details SADABS
_exptl_crystal_colour red
_exptl_crystal_density_diffrn 1.556
_exptl_crystal_description Prism
_exptl_crystal_F_000 1464
_exptl_crystal_size_max 0.279
_exptl_crystal_size_mid 0.121
_exptl_crystal_size_min 0.103
_refine_diff_density_max 0.968
_refine_diff_density_min -0.957
_refine_diff_density_rms 0.093
_refine_ls_extinction_method none
_refine_ls_goodness_of_fit_ref 1.025
_refine_ls_hydrogen_treatment constr
_refine_ls_matrix_type full
_refine_ls_number_parameters 442
_refine_ls_number_reflns 4783
_refine_ls_number_restraints 0
_refine_ls_restrained_S_all 1.025
_refine_ls_R_factor_all 0.0811
_refine_ls_R_factor_gt 0.0588
_refine_ls_shift/su_max 0.000
_refine_ls_shift/su_mean 0.000
_refine_ls_structure_factor_coef Fsqd
_refine_ls_weighting_details 'w=1/[\s^2^(Fo^2^)+(0.1036P)^2^+8.2179P] where P=(Fo^2^+2Fc^2^)/3'
_refine_ls_weighting_scheme calc
_refine_ls_wR_factor_gt 0.1730
_refine_ls_wR_factor_ref 0.1901
_reflns_Friedel_coverage 0.000
_reflns_number_gt 3598
_reflns_number_total 4783
_reflns_threshold_expression 'I > 2\s(I)'
_cod_data_source_file jo5b00620_si_002.cif
_cod_data_source_block 7g
_cod_original_sg_symbol_H-M 'P 21/n'
_cod_original_formula_sum 'C13.50 H11 B Cl F2 N5 O2'
_cod_database_code 4036213
_shelx_shelxl_version_number 2014/7
_shelx_space_group_comment
;
The symmetry employed for this shelxl refinement is uniquely defined
by the following loop, which should always be used as a source of
symmetry information in preference to the above space-group names.
They are only intended as comments.
;
_shelx_estimated_absorpt_t_min 0.923
_shelx_estimated_absorpt_t_max 0.971

loop_
_space_group_symop_operation_xyz
'x, y, z'
'-x+1/2, y+1/2, -z+1/2'
'-x, -y, -z'
'x-1/2, -y-1/2, z-1/2'

loop_
_atom_site_label
_atom_site_type_symbol
_atom_site_fract_x
_atom_site_fract_y
_atom_site_fract_z
_atom_site_U_iso_or_equiv
_atom_site_adp_type
_atom_site_occupancy
_atom_site_site_symmetry_order
_atom_site_calc_flag
_atom_site_refinement_flags_posn
_atom_site_refinement_flags_adp
F1 F 0.5021(3) 0.53836(13) 0.40179(12) 0.0234(6) Uani 1 1 d . .
F2 F 0.3504(2) 0.53881(14) 0.29724(13) 0.0261(6) Uani 1 1 d . .
F1A F 0.3710(3) 0.56281(14) 0.06516(14) 0.0348(7) Uani 1 1 d . .
F2A F 0.1301(3) 0.56923(14) 0.03358(13) 0.0360(7) Uani 1 1 d . .
B1 B 0.4893(5) 0.5378(3) 0.3293(3) 0.0195(10) Uani 1 1 d . .
B1A B 0.2419(6) 0.5642(3) 0.0875(3) 0.0223(11) Uani 1 1 d . .
O1 O 0.6589(3) 0.47153(16) 0.10717(15) 0.0260(7) Uani 1 1 d . .
O2 O 0.7201(4) 0.59173(19) 0.11851(17) 0.0433(10) Uani 1 1 d . .
O1A O -0.0282(3) 0.62197(18) 0.28193(18) 0.0341(8) Uani 1 1 d . .
O2A O -0.0662(3) 0.49965(18) 0.26062(17) 0.0297(7) Uani 1 1 d . .
N1 N 0.5633(3) 0.46455(19) 0.30091(17) 0.0165(7) Uani 1 1 d . .
N2 N 0.6107(3) 0.46524(19) 0.23941(17) 0.0162(7) Uani 1 1 d . .
N3 N 0.5694(3) 0.60748(19) 0.30024(17) 0.0171(7) Uani 1 1 d . .
N4 N 0.6187(3) 0.60446(19) 0.23915(17) 0.0177(8) Uani 1 1 d . .
N5 N 0.6701(4) 0.5321(2) 0.13962(18) 0.0223(8) Uani 1 1 d . .
N1A N 0.2335(3) 0.63343(19) 0.14068(17) 0.0176(7) Uani 1 1 d . .
N2A N 0.1490(3) 0.63117(18) 0.18990(17) 0.0165(7) Uani 1 1 d . .
N3A N 0.2207(3) 0.49096(19) 0.13421(17) 0.0171(7) Uani 1 1 d . .
N4A N 0.1354(3) 0.49188(19) 0.18227(17) 0.0160(7) Uani 1 1 d . .
N5A N -0.0079(3) 0.5613(2) 0.25140(19) 0.0209(8) Uani 1 1 d . .
C1 C 0.6210(4) 0.5349(2) 0.2102(2) 0.0181(9) Uani 1 1 d . .
C2 C 0.5781(4) 0.3916(2) 0.3377(2) 0.0185(9) Uani 1 1 d . .
C3 C 0.4836(4) 0.3711(2) 0.3840(2) 0.0208(9) Uani 1 1 d . .
H3 H 0.4105 0.4058 0.3925 0.025 Uiso 1 1 calc R U
C4 C 0.4967(5) 0.3000(3) 0.4175(2) 0.0251(10) Uani 1 1 d . .
H4 H 0.4337 0.2863 0.4502 0.030 Uiso 1 1 calc R U
C5 C 0.6007(5) 0.2484(2) 0.4042(2) 0.0244(10) Uani 1 1 d . .
H5 H 0.6073 0.1989 0.4267 0.029 Uiso 1 1 calc R U
C6 C 0.6956(5) 0.2692(2) 0.3579(2) 0.0251(10) Uani 1 1 d . .
H6 H 0.7678 0.2340 0.3490 0.030 Uiso 1 1 calc R U
C7 C 0.6850(4) 0.3411(2) 0.3245(2) 0.0205(9) Uani 1 1 d . .
H7 H 0.7500 0.3557 0.2931 0.025 Uiso 1 1 calc R U
C8 C 0.5867(4) 0.6818(2) 0.3351(2) 0.0167(9) Uani 1 1 d . .
C9 C 0.4852(4) 0.7061(2) 0.3767(2) 0.0216(9) Uani 1 1 d . .
H9 H 0.4107 0.6724 0.3854 0.026 Uiso 1 1 calc R U
C10 C 0.4954(5) 0.7803(2) 0.4050(2) 0.0222(9) Uani 1 1 d . .
H10 H 0.4263 0.7981 0.4328 0.027 Uiso 1 1 calc R U
C11 C 0.6044(5) 0.8285(2) 0.3934(2) 0.0241(10) Uani 1 1 d . .
H11 H 0.6096 0.8795 0.4128 0.029 Uiso 1 1 calc R U
C12 C 0.7072(5) 0.8031(2) 0.3535(2) 0.0238(10) Uani 1 1 d . .
H12 H 0.7831 0.8364 0.3461 0.029 Uiso 1 1 calc R U
C13 C 0.6988(4) 0.7286(2) 0.3243(2) 0.0201(9) Uani 1 1 d . .
H13 H 0.7691 0.7105 0.2973 0.024 Uiso 1 1 calc R U
C1A C 0.0936(4) 0.5620(2) 0.1997(2) 0.0183(9) Uani 1 1 d . .
C2A C 0.3094(4) 0.7040(2) 0.1369(2) 0.0159(9) Uani 1 1 d . .
C3A C 0.3434(4) 0.7283(2) 0.0709(2) 0.0194(9) Uani 1 1 d . .
H3A H 0.3201 0.6969 0.0295 0.023 Uiso 1 1 calc R U
C4A C 0.4113(4) 0.7984(2) 0.0664(2) 0.0249(10) Uani 1 1 d . .
H4A H 0.4334 0.8157 0.0214 0.030 Uiso 1 1 calc R U
C5A C 0.4474(4) 0.8437(2) 0.1269(2) 0.0256(10) Uani 1 1 d . .
H5A H 0.4944 0.8919 0.1234 0.031 Uiso 1 1 calc R U
C6A C 0.4143(4) 0.8185(2) 0.1928(2) 0.0239(10) Uani 1 1 d . .
H6A H 0.4397 0.8493 0.2344 0.029 Uiso 1 1 calc R U
C7A C 0.3454(4) 0.7492(2) 0.1978(2) 0.0194(9) Uani 1 1 d . .
H7A H 0.3223 0.7323 0.2427 0.023 Uiso 1 1 calc R U
C8A C 0.2901(4) 0.4185(2) 0.1261(2) 0.0164(9) Uani 1 1 d . .
C9A C 0.3219(4) 0.3984(2) 0.0587(2) 0.0217(9) Uani 1 1 d . .
H9A H 0.2996 0.4325 0.0191 0.026 Uiso 1 1 calc R U
C10A C 0.3866(4) 0.3277(2) 0.0505(2) 0.0240(10) Uani 1 1 d . .
H10A H 0.4082 0.3127 0.0047 0.029 Uiso 1 1 calc R U
C11A C 0.4199(4) 0.2786(2) 0.1087(2) 0.0249(10) Uani 1 1 d . .
H11A H 0.4645 0.2302 0.1026 0.030 Uiso 1 1 calc R U
C12A C 0.3888(4) 0.2994(2) 0.1754(2) 0.0203(9) Uani 1 1 d . .
H12A H 0.4122 0.2656 0.2151 0.024 Uiso 1 1 calc R U
C13A C 0.3232(4) 0.3700(2) 0.1844(2) 0.0188(9) Uani 1 1 d . .
H13A H 0.3012 0.3846 0.2302 0.023 Uiso 1 1 calc R U
C1X C 0.7759(6) 0.4946(3) 0.5075(3) 0.0439(13) Uani 1 1 d . .
H1X1 H 0.6743 0.5081 0.5028 0.053 Uiso 1 1 calc R U
H1X2 H 0.8248 0.5220 0.5501 0.053 Uiso 1 1 calc R U
Cl1X Cl 0.84458(13) 0.52684(8) 0.43102(7) 0.0435(4) Uani 1 1 d . .
Cl2X Cl 0.79528(15) 0.39401(8) 0.52078(8) 0.0509(4) Uani 1 1 d . .

loop_
_atom_site_aniso_label
_atom_site_aniso_U_11
_atom_site_aniso_U_22
_atom_site_aniso_U_33
_atom_site_aniso_U_23
_atom_site_aniso_U_13
_atom_site_aniso_U_12
F1 0.0302(14) 0.0238(13) 0.0177(13) 0.0011(9) 0.0087(10) 0.0024(10)
F2 0.0149(13) 0.0279(14) 0.0353(15) 0.0010(11) 0.0029(11) 0.0015(10)
F1A 0.0487(17) 0.0185(13) 0.0450(16) -0.0029(11) 0.0335(14) -0.0040(11)
F2A 0.0596(19) 0.0250(14) 0.0206(14) 0.0044(11) -0.0045(13) -0.0072(13)
B1 0.015(2) 0.022(3) 0.022(3) -0.0019(19) 0.004(2) 0.0010(19)
B1A 0.034(3) 0.015(2) 0.019(3) 0.0002(19) 0.009(2) -0.004(2)
O1 0.0426(19) 0.0172(16) 0.0192(16) -0.0041(12) 0.0086(14) 0.0003(13)
O2 0.084(3) 0.0230(18) 0.0297(19) -0.0067(14) 0.0303(19) -0.0226(18)
O1A 0.0352(19) 0.0248(18) 0.048(2) -0.0067(15) 0.0263(16) 0.0013(14)
O2A 0.0245(17) 0.0242(18) 0.0443(19) 0.0043(14) 0.0188(14) -0.0035(14)
N1 0.0151(18) 0.0174(18) 0.0170(18) -0.0003(13) 0.0024(14) -0.0009(13)
N2 0.0145(17) 0.0175(18) 0.0167(18) 0.0001(13) 0.0021(14) -0.0026(13)
N3 0.0142(17) 0.0199(19) 0.0177(18) 0.0010(14) 0.0033(14) 0.0026(14)
N4 0.0190(18) 0.0182(19) 0.0160(18) -0.0013(14) 0.0031(14) 0.0014(14)
N5 0.032(2) 0.019(2) 0.0169(19) 0.0006(15) 0.0075(15) -0.0027(16)
N1A 0.0192(18) 0.0160(18) 0.0183(18) 0.0038(14) 0.0045(14) 0.0021(14)
N2A 0.0150(17) 0.0161(18) 0.0189(18) 0.0032(14) 0.0041(14) 0.0017(13)
N3A 0.0194(18) 0.0150(18) 0.0170(18) -0.0008(14) 0.0032(14) -0.0030(14)
N4A 0.0136(17) 0.0183(18) 0.0165(17) -0.0004(14) 0.0036(14) -0.0005(13)
N5A 0.0137(18) 0.021(2) 0.030(2) 0.0028(16) 0.0086(15) 0.0008(15)
C1 0.020(2) 0.019(2) 0.016(2) -0.0004(17) 0.0027(17) -0.0013(17)
C2 0.018(2) 0.019(2) 0.017(2) 0.0007(16) -0.0019(17) -0.0027(17)
C3 0.018(2) 0.022(2) 0.022(2) 0.0007(18) 0.0030(18) -0.0006(17)
C4 0.025(2) 0.028(3) 0.023(2) 0.0069(19) 0.0037(19) -0.0091(19)
C5 0.032(3) 0.017(2) 0.023(2) 0.0046(18) 0.0014(19) -0.0032(19)
C6 0.030(3) 0.020(2) 0.025(2) -0.0012(18) 0.0016(19) 0.0013(18)
C7 0.023(2) 0.022(2) 0.017(2) 0.0004(17) 0.0031(17) -0.0004(18)
C8 0.017(2) 0.016(2) 0.016(2) -0.0006(16) -0.0006(16) 0.0056(16)
C9 0.021(2) 0.027(2) 0.018(2) 0.0048(18) 0.0055(18) 0.0056(18)
C10 0.027(2) 0.023(2) 0.016(2) -0.0004(17) 0.0033(18) 0.0116(19)
C11 0.032(3) 0.020(2) 0.019(2) -0.0047(17) 0.0004(19) 0.0079(19)
C12 0.025(2) 0.023(2) 0.023(2) -0.0034(18) 0.0018(19) 0.0011(18)
C13 0.021(2) 0.019(2) 0.021(2) -0.0024(17) 0.0037(18) 0.0038(17)
C1A 0.016(2) 0.020(2) 0.020(2) 0.0011(17) 0.0064(17) 0.0012(17)
C2A 0.012(2) 0.014(2) 0.023(2) 0.0018(16) 0.0039(16) 0.0040(15)
C3A 0.019(2) 0.018(2) 0.022(2) 0.0012(17) 0.0051(17) 0.0011(17)
C4A 0.023(2) 0.023(2) 0.032(3) 0.0033(19) 0.0135(19) 0.0017(18)
C5A 0.017(2) 0.018(2) 0.043(3) 0.004(2) 0.009(2) 0.0005(17)
C6A 0.017(2) 0.020(2) 0.034(3) -0.0063(19) 0.0009(19) 0.0015(17)
C7A 0.015(2) 0.021(2) 0.023(2) 0.0026(17) 0.0024(17) 0.0038(16)
C8A 0.015(2) 0.012(2) 0.024(2) -0.0033(16) 0.0073(17) -0.0049(16)
C9A 0.024(2) 0.020(2) 0.022(2) -0.0012(17) 0.0075(18) -0.0055(18)
C10A 0.022(2) 0.023(2) 0.029(2) -0.0112(19) 0.0103(19) -0.0036(18)
C11A 0.018(2) 0.018(2) 0.040(3) -0.0054(19) 0.007(2) -0.0015(17)
C12A 0.015(2) 0.015(2) 0.030(2) 0.0003(17) 0.0032(18) -0.0012(16)
C13A 0.015(2) 0.020(2) 0.022(2) -0.0013(17) 0.0036(17) -0.0048(17)
C1X 0.047(3) 0.045(3) 0.039(3) -0.009(2) 0.003(2) 0.004(3)
Cl1X 0.0353(7) 0.0453(8) 0.0505(8) 0.0012(6) 0.0080(6) -0.0009(6)
Cl2X 0.0429(8) 0.0427(8) 0.0694(10) 0.0007(7) 0.0162(7) -0.0022(6)

loop_
_atom_type_symbol
_atom_type_description
_atom_type_scat_dispersion_real
_atom_type_scat_dispersion_imag
_atom_type_scat_source
C C 0.0033 0.0016 'International Tables Vol C Tables 4.2.6.8 and 6.1.1.4'
H H 0.0000 0.0000 'International Tables Vol C Tables 4.2.6.8 and 6.1.1.4'
B B 0.0013 0.0007 'International Tables Vol C Tables 4.2.6.8 and 6.1.1.4'
N N 0.0061 0.0033 'International Tables Vol C Tables 4.2.6.8 and 6.1.1.4'
O O 0.0106 0.0060 'International Tables Vol C Tables 4.2.6.8 and 6.1.1.4'
F F 0.0171 0.0103 'International Tables Vol C Tables 4.2.6.8 and 6.1.1.4'
Cl Cl 0.1484 0.1585 'International Tables Vol C Tables 4.2.6.8 and 6.1.1.4'

loop_
_geom_angle_atom_site_label_1
_geom_angle_atom_site_label_2
_geom_angle_atom_site_label_3
_geom_angle
F1 B1 F2 112.8(3)
F1 B1 N3 111.6(3)
F2 B1 N3 109.1(3)
F1 B1 N1 111.4(3)
F2 B1 N1 108.1(3)
N3 B1 N1 103.4(3)
F1A B1A F2A 114.7(4)
F1A B1A N1A 110.0(4)
F2A B1A N1A 108.8(4)
F1A B1A N3A 110.7(4)
F2A B1A N3A 108.5(3)
N1A B1A N3A 103.4(3)
N2 N1 C2 114.6(3)
N2 N1 B1 121.5(3)
C2 N1 B1 123.8(3)
N1 N2 C1 115.6(3)
N4 N3 C8 114.0(3)
N4 N3 B1 122.2(3)
C8 N3 B1 123.7(3)
N3 N4 C1 115.5(3)
O1 N5 O2 124.9(3)
O1 N5 C1 118.1(3)
O2 N5 C1 117.0(3)
N2A N1A C2A 115.4(3)
N2A N1A B1A 121.4(3)
C2A N1A B1A 123.1(3)
N1A N2A C1A 115.0(3)
N4A N3A C8A 115.5(3)
N4A N3A B1A 121.6(3)
C8A N3A B1A 123.0(3)
N3A N4A C1A 115.0(3)
O1A N5A O2A 124.8(3)
O1A N5A C1A 117.9(3)
O2A N5A C1A 117.2(3)
N4 C1 N2 130.0(4)
N4 C1 N5 115.5(3)
N2 C1 N5 113.3(3)
C3 C2 C7 120.8(4)
C3 C2 N1 120.0(4)
C7 C2 N1 119.1(3)
C4 C3 C2 119.4(4)
C4 C3 H3 120.3
C2 C3 H3 120.3
C3 C4 C5 120.8(4)
C3 C4 H4 119.6
C5 C4 H4 119.6
C4 C5 C6 119.8(4)
C4 C5 H5 120.1
C6 C5 H5 120.1
C7 C6 C5 120.1(4)
C7 C6 H6 119.9
C5 C6 H6 119.9
C6 C7 C2 119.1(4)
C6 C7 H7 120.4
C2 C7 H7 120.4
C13 C8 C9 121.5(4)
C13 C8 N3 119.7(3)
C9 C8 N3 118.7(4)
C10 C9 C8 118.5(4)
C10 C9 H9 120.7
C8 C9 H9 120.7
C11 C10 C9 120.8(4)
C11 C10 H10 119.6
C9 C10 H10 119.6
C10 C11 C12 120.3(4)
C10 C11 H11 119.8
C12 C11 H11 119.8
C11 C12 C13 119.9(4)
C11 C12 H12 120.1
C13 C12 H12 120.1
C8 C13 C12 118.9(4)
C8 C13 H13 120.5
C12 C13 H13 120.5
N2A C1A N4A 130.0(4)
N2A C1A N5A 114.4(3)
N4A C1A N5A 114.0(3)
C7A C2A C3A 120.4(4)
C7A C2A N1A 120.5(3)
C3A C2A N1A 119.0(3)
C4A C3A C2A 119.2(4)
C4A C3A H3A 120.4
C2A C3A H3A 120.4
C3A C4A C5A 120.6(4)
C3A C4A H4A 119.7
C5A C4A H4A 119.7
C4A C5A C6A 119.7(4)
C4A C5A H5A 120.1
C6A C5A H5A 120.1
C7A C6A C5A 120.2(4)
C7A C6A H6A 119.9
C5A C6A H6A 119.9
C6A C7A C2A 119.8(4)
C6A C7A H7A 120.1
C2A C7A H7A 120.1
C13A C8A C9A 121.4(4)
C13A C8A N3A 120.0(3)
C9A C8A N3A 118.6(4)
C10A C9A C8A 118.6(4)
C10A C9A H9A 120.7
C8A C9A H9A 120.7
C9A C10A C11A 120.3(4)
C9A C10A H10A 119.8
C11A C10A H10A 119.8
C12A C11A C10A 120.5(4)
C12A C11A H11A 119.8
C10A C11A H11A 119.8
C11A C12A C13A 119.9(4)
C11A C12A H12A 120.0
C13A C12A H12A 120.0
C8A C13A C12A 119.3(4)
C8A C13A H13A 120.4
C12A C13A H13A 120.4
Cl1X C1X Cl2X 112.6(3)
Cl1X C1X H1X1 109.1
Cl2X C1X H1X1 109.1
Cl1X C1X H1X2 109.1
Cl2X C1X H1X2 109.1
H1X1 C1X H1X2 107.8

loop_
_geom_bond_atom_site_label_1
_geom_bond_atom_site_label_2
_geom_bond_distance
F1 B1 1.355(5)
F2 B1 1.378(5)
F1A B1A 1.359(6)
F2A B1A 1.371(6)
B1 N3 1.563(6)
B1 N1 1.577(6)
B1A N1A 1.566(6)
B1A N3A 1.567(6)
O1 N5 1.206(4)
O2 N5 1.223(5)
O1A N5A 1.221(4)
O2A N5A 1.223(4)
N1 N2 1.302(5)
N1 C2 1.432(5)
N2 C1 1.330(5)
N3 N4 1.304(5)
N3 C8 1.437(5)
N4 C1 1.317(5)
N5 C1 1.471(5)
N1A N2A 1.313(4)
N1A C2A 1.422(5)
N2A C1A 1.327(5)
N3A N4A 1.301(4)
N3A C8A 1.431(5)
N4A C1A 1.328(5)
N5A C1A 1.468(5)
C2 C3 1.386(6)
C2 C7 1.391(6)
C3 C4 1.375(6)
C3 H3 0.9500
C4 C5 1.382(6)
C4 H4 0.9500
C5 C6 1.391(6)
C5 H5 0.9500
C6 C7 1.387(6)
C6 H6 0.9500
C7 H7 0.9500
C8 C13 1.379(6)
C8 C9 1.394(6)
C9 C10 1.383(6)
C9 H9 0.9500
C10 C11 1.374(6)
C10 H10 0.9500
C11 C12 1.388(6)
C11 H11 0.9500
C12 C13 1.394(6)
C12 H12 0.9500
C13 H13 0.9500
C2A C7A 1.389(6)
C2A C3A 1.393(6)
C3A C4A 1.380(6)
C3A H3A 0.9500
C4A C5A 1.384(6)
C4A H4A 0.9500
C5A C6A 1.394(6)
C5A H5A 0.9500
C6A C7A 1.372(6)
C6A H6A 0.9500
C7A H7A 0.9500
C8A C13A 1.382(6)
C8A C9A 1.390(6)
C9A C10A 1.385(6)
C9A H9A 0.9500
C10A C11A 1.386(6)
C10A H10A 0.9500
C11A C12A 1.379(6)
C11A H11A 0.9500
C12A C13A 1.389(6)
C12A H12A 0.9500
C13A H13A 0.9500
C1X Cl1X 1.756(6)
C1X Cl2X 1.757(6)
C1X H1X1 0.9900
C1X H1X2 0.9900

loop_
_geom_torsion_atom_site_label_1
_geom_torsion_atom_site_label_2
_geom_torsion_atom_site_label_3
_geom_torsion_atom_site_label_4
_geom_torsion
F1 B1 N1 N2 -154.0(3)
F2 B1 N1 N2 81.6(4)
N3 B1 N1 N2 -34.0(5)
F1 B1 N1 C2 29.2(5)
F2 B1 N1 C2 -95.3(4)
N3 B1 N1 C2 149.2(3)
C2 N1 N2 C1 -168.7(3)
B1 N1 N2 C1 14.2(5)
F1 B1 N3 N4 153.1(3)
F2 B1 N3 N4 -81.7(4)
N1 B1 N3 N4 33.2(5)
F1 B1 N3 C8 -31.6(5)
F2 B1 N3 C8 93.7(4)
N1 B1 N3 C8 -151.5(3)
C8 N3 N4 C1 171.7(3)
B1 N3 N4 C1 -12.5(5)
F1A B1A N1A N2A -153.1(3)
F2A B1A N1A N2A 80.4(4)
N3A B1A N1A N2A -34.8(5)
F1A B1A N1A C2A 30.4(5)
F2A B1A N1A C2A -96.1(4)
N3A B1A N1A C2A 148.7(3)
C2A N1A N2A C1A -171.2(3)
B1A N1A N2A C1A 12.1(5)
F1A B1A N3A N4A 154.0(3)
F2A B1A N3A N4A -79.2(4)
N1A B1A N3A N4A 36.2(5)
F1A B1A N3A C8A -27.6(5)
F2A B1A N3A C8A 99.2(4)
N1A B1A N3A C8A -145.4(3)
C8A N3A N4A C1A 167.1(3)
B1A N3A N4A C1A -14.3(5)
N3 N4 C1 N2 -16.6(6)
N3 N4 C1 N5 177.2(3)
N1 N2 C1 N4 15.6(6)
N1 N2 C1 N5 -177.9(3)
O1 N5 C1 N4 -171.7(4)
O2 N5 C1 N4 8.7(6)
O1 N5 C1 N2 19.8(5)
O2 N5 C1 N2 -159.8(4)
N2 N1 C2 C3 -151.6(4)
B1 N1 C2 C3 25.4(6)
N2 N1 C2 C7 26.3(5)
B1 N1 C2 C7 -156.7(4)
C7 C2 C3 C4 0.4(6)
N1 C2 C3 C4 178.3(4)
C2 C3 C4 C5 -1.5(6)
C3 C4 C5 C6 1.7(7)
C4 C5 C6 C7 -0.7(6)
C5 C6 C7 C2 -0.4(6)
C3 C2 C7 C6 0.6(6)
N1 C2 C7 C6 -177.3(4)
N4 N3 C8 C13 -29.2(5)
B1 N3 C8 C13 155.0(4)
N4 N3 C8 C9 147.9(4)
B1 N3 C8 C9 -27.9(5)
C13 C8 C9 C10 2.6(6)
N3 C8 C9 C10 -174.4(3)
C8 C9 C10 C11 -1.0(6)
C9 C10 C11 C12 -0.6(6)
C10 C11 C12 C13 0.8(6)
C9 C8 C13 C12 -2.5(6)
N3 C8 C13 C12 174.6(4)
C11 C12 C13 C8 0.7(6)
N1A N2A C1A N4A 19.5(6)
N1A N2A C1A N5A -176.1(3)
N3A N4A C1A N2A -18.4(6)
N3A N4A C1A N5A 177.2(3)
O1A N5A C1A N2A -2.5(5)
O2A N5A C1A N2A 177.4(4)
O1A N5A C1A N4A 164.4(4)
O2A N5A C1A N4A -15.6(5)
N2A N1A C2A C7A 29.3(5)
B1A N1A C2A C7A -154.0(4)
N2A N1A C2A C3A -148.7(4)
B1A N1A C2A C3A 28.0(5)
C7A C2A C3A C4A -1.0(6)
N1A C2A C3A C4A 177.1(4)
C2A C3A C4A C5A 1.0(6)
C3A C4A C5A C6A -0.2(6)
C4A C5A C6A C7A -0.5(6)
C5A C6A C7A C2A 0.5(6)
C3A C2A C7A C6A 0.2(6)
N1A C2A C7A C6A -177.8(4)
N4A N3A C8A C13A -31.6(5)
B1A N3A C8A C13A 149.8(4)
N4A N3A C8A C9A 147.9(4)
B1A N3A C8A C9A -30.6(5)
C13A C8A C9A C10A 0.7(6)
N3A C8A C9A C10A -178.8(4)
C8A C9A C10A C11A -0.6(6)
C9A C10A C11A C12A 0.2(6)
C10A C11A C12A C13A 0.2(6)
C9A C8A C13A C12A -0.3(6)
N3A C8A C13A C12A 179.2(3)
C11A C12A C13A C8A -0.1(6)
